data_4064577
loop_
_publ_author_name
'Dai, Huei-Fang'
'Yeh, Wen-Yann'

_publ_section_title
;
 Tetrairon Cluster Cp3Fe4(CO)4(C5H4PPh2) as a P--O Chelating Agent to Bind
 Palladium(II) and Copper(I) Ions through Phosphine and \m3-Carbonyl
 Groups
;
_journal_issue 15
_journal_name_full Organometallics
_journal_page_first 3992
_journal_paper_doi 10.1021/om200185z
_journal_volume 30
_journal_year 2011
_chemical_formula_moiety 'C75 H64 B2 Cl6 F8 Fe8 O8 P2 Pd'
_chemical_formula_sum 'C75 H64 B2 Cl6 F8 Fe8 O8 P2 Pd'
_chemical_formula_weight 2094.72
_chemical_name_systematic
;
 ?
;
_space_group_IT_number 56
_symmetry_cell_setting orthorhombic
_symmetry_space_group_name_Hall '-P 2ac 2bc'
_symmetry_space_group_name_H-M 'P n a a'
_atom_sites_solution_hydrogens geom
_atom_sites_solution_primary direct
_atom_sites_solution_secondary difmap
_audit_creation_method SHELXL-97
_cell_angle_alpha 90
_cell_angle_beta 90
_cell_angle_gamma 90
_cell_formula_units_Z 8
_cell_length_a 18.454(5)
_cell_length_b 24.536(7)
_cell_length_c 36.207(3)
_cell_measurement_reflns_used 150650
_cell_measurement_temperature 200(2)
_cell_measurement_theta_max 25.028
_cell_measurement_theta_min 2.037
_cell_volume 16394(7)
_computing_cell_refinement 'HKL Scalepack (Otwinowski & Minor 1997)'
_computing_data_collection 'Collect (Nonius BV, 1997-2000)'
_computing_data_reduction 'HKL Denzo and Scalepack'
_computing_molecular_graphics 'Ortep-3 for Windows (Farrugia, 1997)'
_computing_publication_material 'WinGX publication routines (Farrugia, 1999)'
_computing_structure_refinement 'SHELXL-97 (Sheldrick, 1997)'
_computing_structure_solution 'SIR92 (Giacovazzo et al, 1993)'
_diffrn_ambient_temperature 200(2)
_diffrn_detector_area_resol_mean 9
_diffrn_measured_fraction_theta_full 0.963
_diffrn_measured_fraction_theta_max 0.963
_diffrn_measurement_device_type KappaCCD
_diffrn_measurement_method 'CCD rotation images, thick slices'
_diffrn_radiation_monochromator graphite
_diffrn_radiation_source 'fine-focus sealed tube'
_diffrn_radiation_type MoK\a
_diffrn_radiation_wavelength 0.71070
_diffrn_reflns_av_R_equivalents 0.1390
_diffrn_reflns_av_sigmaI/netI 0.1831
_diffrn_reflns_limit_h_max 21
_diffrn_reflns_limit_h_min -21
_diffrn_reflns_limit_k_max 28
_diffrn_reflns_limit_k_min -29
_diffrn_reflns_limit_l_max 30
_diffrn_reflns_limit_l_min -42
_diffrn_reflns_number 55768
_diffrn_reflns_theta_full 25.05
_diffrn_reflns_theta_max 25.05
_diffrn_reflns_theta_min 2.07
_exptl_absorpt_coefficient_mu 1.891
_exptl_absorpt_correction_T_max 0.6921
_exptl_absorpt_correction_T_min 0.4836
_exptl_absorpt_correction_type multi-scan
_exptl_absorpt_process_details
;
 ?
;
_exptl_crystal_colour green(dark)
_exptl_crystal_density_diffrn 1.697
_exptl_crystal_density_method 'not measured'
_exptl_crystal_description prism
_exptl_crystal_F_000 8368
_exptl_crystal_size_max 0.52
_exptl_crystal_size_mid 0.46
_exptl_crystal_size_min 0.03
_refine_diff_density_max 1.312
_refine_diff_density_min -1.812
_refine_diff_density_rms 0.385
_refine_ls_extinction_method none
_refine_ls_goodness_of_fit_ref 1.057
_refine_ls_hydrogen_treatment fixed
_refine_ls_matrix_type full
_refine_ls_number_parameters 935
_refine_ls_number_reflns 13983
_refine_ls_number_restraints 0
_refine_ls_restrained_S_all 1.057
_refine_ls_R_factor_all 0.1898
_refine_ls_R_factor_gt 0.1047
_refine_ls_shift/su_max 0.004
_refine_ls_shift/su_mean 0.000
_refine_ls_structure_factor_coef Fsqd
_refine_ls_weighting_details 'calc w=1/[\s^2^(Fo^2^)+(0.1476P)^2^+0.0000P] where P=(Fo^2^+2Fc^2^)/3'
_refine_ls_weighting_scheme calc
_refine_ls_wR_factor_gt 0.2512
_refine_ls_wR_factor_ref 0.2878
_reflns_number_gt 7252
_reflns_number_total 13983
_reflns_threshold_expression >2sigma(I)
_cod_data_source_file om200185z_si_001.cif
_cod_data_source_block 9785
_cod_original_cell_volume 16394(6)
_cod_database_code 4064577

loop_
_symmetry_equiv_pos_as_xyz
'x, y, z'
'-x+1/2, -y, z+1/2'
'x, -y+1/2, -z+1/2'
'-x+1/2, y+1/2, -z'
'-x, -y, -z'
'x-1/2, y, -z-1/2'
'-x, y-1/2, z-1/2'
'x-1/2, -y-1/2, z'

loop_
_atom_site_label
_atom_site_type_symbol
_atom_site_fract_x
_atom_site_fract_y
_atom_site_fract_z
_atom_site_U_iso_or_equiv
_atom_site_adp_type
_atom_site_occupancy
_atom_site_symmetry_multiplicity
_atom_site_calc_flag
_atom_site_refinement_flags
_atom_site_disorder_assembly
_atom_site_disorder_group
C1 C 0.2782(8) 0.7325(5) 0.1747(4) 0.032(3) Uani 1 1 d . . .
C2 C 0.3241(7) 0.7238(5) 0.0925(5) 0.032(3) Uani 1 1 d . . .
C3 C 0.4301(8) 0.6863(5) 0.1555(4) 0.023(3) Uani 1 1 d . . .
C4 C 0.2946(7) 0.6197(6) 0.1375(4) 0.024(3) Uani 1 1 d . . .
C5 C 0.0916(7) 0.4798(6) 0.1277(4) 0.032(4) Uani 1 1 d . . .
C6 C -0.0698(7) 0.4961(6) 0.1244(4) 0.031(4) Uani 1 1 d . . .
C7 C 0.0015(8) 0.3876(7) 0.0990(5) 0.043(4) Uani 1 1 d . . .
C8 C -0.0034(7) 0.4193(5) 0.1819(4) 0.028(3) Uani 1 1 d . . .
C9 C 0.3479(9) 0.8317(6) 0.1320(6) 0.052(5) Uani 1 1 d . . .
H9 H 0.3013 0.8462 0.1219 0.062 Uiso 1 1 calc R . .
C10 C 0.3600(10) 0.8259(6) 0.1708(5) 0.046(5) Uani 1 1 d . . .
H10 H 0.3281 0.8371 0.1918 0.055 Uiso 1 1 calc R . .
C11 C 0.4310(10) 0.8034(6) 0.1721(6) 0.052(5) Uani 1 1 d . . .
H11 H 0.4590 0.7946 0.1950 0.063 Uiso 1 1 calc R . .
C12 C 0.4569(9) 0.7945(6) 0.1328(7) 0.065(7) Uani 1 1 d . . .
H12 H 0.5055 0.7804 0.1252 0.078 Uiso 1 1 calc R . .
C13 C 0.4040(9) 0.8151(6) 0.1094(5) 0.047(5) Uani 1 1 d . . .
H13 H 0.4061 0.8175 0.0818 0.057 Uiso 1 1 calc R . .
C14 C 0.4206(10) 0.6541(6) 0.0593(4) 0.048(5) Uani 1 1 d . . .
H14 H 0.4133 0.6836 0.0406 0.058 Uiso 1 1 calc R . .
C15 C 0.4796(8) 0.6520(6) 0.0845(4) 0.034(4) Uani 1 1 d . . .
H15 H 0.5208 0.6783 0.0868 0.040 Uiso 1 1 calc R . .
C16 C 0.4691(7) 0.6042(5) 0.1038(4) 0.024(3) Uani 1 1 d . . .
H16 H 0.5016 0.5916 0.1242 0.029 Uiso 1 1 calc R . .
C17 C 0.4056(7) 0.5758(5) 0.0927(4) 0.020(3) Uani 1 1 d . . .
C18 C 0.3743(7) 0.6080(5) 0.0635(4) 0.027(3) Uani 1 1 d . . .
H18 H 0.3310 0.5987 0.0481 0.032 Uiso 1 1 calc R . .
C19 C 0.4017(11) 0.6122(11) 0.2129(6) 0.092(9) Uani 1 1 d . . .
H19 H 0.4496 0.5952 0.2070 0.111 Uiso 1 1 calc R . .
C20 C 0.3881(13) 0.6649(8) 0.2320(5) 0.075(5) Uani 1 1 d . . .
H20 H 0.4250 0.6915 0.2411 0.090 Uiso 1 1 calc R . .
C21 C 0.3096(13) 0.6684(8) 0.2360(5) 0.075(5) Uani 1 1 d . . .
H21 H 0.2812 0.6979 0.2483 0.090 Uiso 1 1 calc R . .
C22 C 0.2836(10) 0.6193(9) 0.2221(5) 0.060(6) Uani 1 1 d . . .
H22 H 0.2315 0.6081 0.2216 0.072 Uiso 1 1 calc R . .
C23 C 0.3372(13) 0.5897(7) 0.2105(5) 0.059(5) Uani 1 1 d . . .
H23 H 0.3297 0.5531 0.1990 0.071 Uiso 1 1 calc R . .
C24 C 0.1742(8) 0.7382(7) 0.0970(6) 0.054(5) Uani 1 1 d . . .
H24 H 0.1852 0.7721 0.0828 0.065 Uiso 1 1 calc R . .
C25 C 0.1543(9) 0.7369(6) 0.1353(6) 0.055(6) Uani 1 1 d . . .
H25 H 0.1479 0.7695 0.1515 0.066 Uiso 1 1 calc R . .
C26 C 0.1419(9) 0.6849(8) 0.1453(5) 0.054(5) Uani 1 1 d . . .
H26 H 0.1237 0.6716 0.1697 0.065 Uiso 1 1 calc R . .
C27 C 0.1569(9) 0.6524(7) 0.1126(6) 0.060(6) Uani 1 1 d . . .
H27 H 0.1514 0.6119 0.1111 0.071 Uiso 1 1 calc R . .
C28 C 0.1777(9) 0.6860(9) 0.0828(6) 0.064(6) Uani 1 1 d . . .
H28 H 0.1885 0.6748 0.0568 0.076 Uiso 1 1 calc R . .
C29 C 0.4364(7) 0.4848(5) 0.1399(4) 0.028(3) Uani 1 1 d . . .
C30 C 0.4041(9) 0.4645(6) 0.1708(4) 0.036(4) Uani 1 1 d . . .
H30 H 0.3526 0.4632 0.1719 0.043 Uiso 1 1 calc R . .
C31 C 0.4445(9) 0.4454(6) 0.2012(5) 0.048(5) Uani 1 1 d . . .
H31 H 0.4200 0.4331 0.2227 0.058 Uiso 1 1 calc R . .
C32 C 0.5183(9) 0.4442(6) 0.2000(6) 0.056(6) Uani 1 1 d . . .
H32 H 0.5460 0.4310 0.2203 0.067 Uiso 1 1 calc R . .
C33 C 0.5535(9) 0.4643(7) 0.1662(5) 0.053(5) Uani 1 1 d . . .
H33 H 0.6047 0.4631 0.1638 0.063 Uiso 1 1 calc R . .
C34 C 0.5108(9) 0.4853(6) 0.1373(5) 0.045(5) Uani 1 1 d . . .
H34 H 0.5334 0.4998 0.1159 0.054 Uiso 1 1 calc R . .
C35 C 0.4147(7) 0.4755(6) 0.0607(4) 0.028(3) Uani 1 1 d . . .
C36 C 0.4726(8) 0.4350(6) 0.0596(4) 0.036(4) Uani 1 1 d . . .
H36 H 0.4946 0.4235 0.0820 0.043 Uiso 1 1 calc R . .
C37 C 0.4957(10) 0.4132(7) 0.0267(6) 0.064(6) Uani 1 1 d . . .
H37 H 0.5342 0.3875 0.0267 0.076 Uiso 1 1 calc R . .
C38 C 0.4629(9) 0.4286(7) -0.0072(6) 0.058(6) Uani 1 1 d . . .
H38 H 0.4787 0.4132 -0.0299 0.069 Uiso 1 1 calc R . .
C39 C 0.4062(9) 0.4673(6) -0.0065(5) 0.044(4) Uani 1 1 d . . .
H39 H 0.3826 0.4774 -0.0288 0.053 Uiso 1 1 calc R . .
C40 C 0.3848(8) 0.4908(5) 0.0268(4) 0.035(4) Uani 1 1 d . . .
H40 H 0.3485 0.5183 0.0264 0.042 Uiso 1 1 calc R . .
C41 C 0.3242(8) 0.3638(6) 0.1121(5) 0.038(4) Uani 1 1 d . . .
C42 C 0.3358(9) 0.3529(6) 0.1499(5) 0.053(5) Uani 1 1 d . . .
H42 H 0.3038 0.3676 0.1679 0.063 Uiso 1 1 calc R . .
C43 C 0.3942(9) 0.3207(7) 0.1609(7) 0.078(5) Uani 1 1 d . . .
H43 H 0.4038 0.3158 0.1865 0.093 Uiso 1 1 calc R . .
C44 C 0.4376(10) 0.2963(7) 0.1355(6) 0.068(7) Uani 1 1 d . . .
H44 H 0.4740 0.2713 0.1429 0.082 Uiso 1 1 calc R . .
C45 C 0.4278(10) 0.3082(7) 0.1005(8) 0.078(5) Uani 1 1 d . . .
H45 H 0.4613 0.2928 0.0835 0.093 Uiso 1 1 calc R . .
C46 C 0.3724(8) 0.3420(6) 0.0852(5) 0.051(5) Uani 1 1 d . . .
H46 H 0.3681 0.3492 0.0595 0.061 Uiso 1 1 calc R . .
C47 C 0.2314(7) 0.3967(7) 0.0516(5) 0.040(4) Uani 1 1 d . . .
C48 C 0.2272(9) 0.4378(7) 0.0253(5) 0.049(5) Uani 1 1 d . . .
H48 H 0.2317 0.4749 0.0326 0.059 Uiso 1 1 calc R . .
C49 C 0.2164(9) 0.4252(8) -0.0112(5) 0.062(4) Uani 1 1 d . . .
H49 H 0.2137 0.4538 -0.0288 0.074 Uiso 1 1 calc R . .
C50 C 0.2094(9) 0.3710(10) -0.0232(5) 0.071(5) Uani 1 1 d . . .
H50 H 0.2040 0.3623 -0.0486 0.086 Uiso 1 1 calc R . .
C51 C 0.2108(9) 0.3319(9) 0.0029(6) 0.062(4) Uani 1 1 d . . .
H51 H 0.2015 0.2956 -0.0048 0.074 Uiso 1 1 calc R . .
C52 C 0.2249(9) 0.3405(9) 0.0403(5) 0.071(5) Uani 1 1 d . . .
H52 H 0.2299 0.3112 0.0572 0.086 Uiso 1 1 calc R . .
C53 C 0.0508(9) 0.4551(8) 0.0374(4) 0.051(4) Uani 1 1 d . . .
H53 H 0.0825 0.4244 0.0290 0.061 Uiso 1 1 calc R . .
C54 C 0.0734(9) 0.5048(8) 0.0506(4) 0.051(4) Uani 1 1 d . . .
H54 H 0.1250 0.5169 0.0527 0.061 Uiso 1 1 calc R . .
C55 C 0.0117(11) 0.5373(7) 0.0580(5) 0.054(5) Uani 1 1 d . . .
H55 H 0.0116 0.5764 0.0657 0.065 Uiso 1 1 calc R . .
C56 C -0.0485(11) 0.5057(10) 0.0495(5) 0.068(6) Uani 1 1 d . . .
H56 H -0.1001 0.5179 0.0509 0.082 Uiso 1 1 calc R . .
C57 C -0.0251(10) 0.4562(10) 0.0368(5) 0.071(7) Uani 1 1 d . . .
H57 H -0.0570 0.4258 0.0283 0.086 Uiso 1 1 calc R . .
C58 C 0.1700(8) 0.3958(6) 0.1670(4) 0.038(4) Uani 1 1 d . . .
H58 H 0.1964 0.4246 0.1812 0.045 Uiso 1 1 calc R . .
C59 C 0.1799(7) 0.3837(5) 0.1274(4) 0.025(3) Uani 1 1 d . . .
C60 C 0.1313(7) 0.3383(6) 0.1195(5) 0.040(4) Uani 1 1 d . . .
H60 H 0.1251 0.3196 0.0952 0.048 Uiso 1 1 calc R . .
C61 C 0.0954(9) 0.3251(6) 0.1533(5) 0.047(5) Uani 1 1 d . . .
H61 H 0.0594 0.2950 0.1567 0.056 Uiso 1 1 calc R . .
C62 C 0.1214(7) 0.3596(6) 0.1815(4) 0.033(4) Uani 1 1 d . . .
H62 H 0.1059 0.3583 0.2080 0.040 Uiso 1 1 calc R . .
C63 C 0.0828(8) 0.5521(6) 0.1859(4) 0.034(4) Uani 1 1 d . . .
H63 H 0.1346 0.5595 0.1797 0.041 Uiso 1 1 calc R . .
C64 C 0.0232(9) 0.5764(6) 0.1708(5) 0.045(5) Uani 1 1 d . . .
H64 H 0.0256 0.6045 0.1509 0.054 Uiso 1 1 calc R . .
C65 C -0.0402(7) 0.5598(6) 0.1873(5) 0.039(4) Uani 1 1 d . . .
H65 H -0.0900 0.5736 0.1817 0.047 Uiso 1 1 calc R . .
C66 C -0.0210(8) 0.5215(6) 0.2149(4) 0.036(4) Uani 1 1 d . . .
H66 H -0.0543 0.5025 0.2324 0.043 Uiso 1 1 calc R . .
C67 C 0.0566(9) 0.5160(6) 0.2125(4) 0.037(4) Uani 1 1 d . . .
H67 H 0.0872 0.4924 0.2288 0.044 Uiso 1 1 calc R . .
C68 C -0.1774(10) 0.4149(10) 0.1173(6) 0.078(7) Uani 1 1 d . . .
H68 H -0.1994 0.4384 0.0977 0.093 Uiso 1 1 calc R . .
C69 C -0.1753(9) 0.4250(8) 0.1554(6) 0.059(5) Uani 1 1 d . . .
H69 H -0.1958 0.4583 0.1674 0.070 Uiso 1 1 calc R . .
C70 C -0.1435(10) 0.3812(10) 0.1748(6) 0.077(7) Uani 1 1 d . . .
H70 H -0.1389 0.3768 0.2022 0.092 Uiso 1 1 calc R . .
C71 C -0.1203(10) 0.3446(9) 0.1469(7) 0.076(6) Uani 1 1 d . . .
H71 H -0.0960 0.3088 0.1515 0.091 Uiso 1 1 calc R . .
C72 C -0.1427(9) 0.3636(9) 0.1124(7) 0.076(6) Uani 1 1 d . . .
H72 H -0.1358 0.3443 0.0883 0.091 Uiso 1 1 calc R . .
C73 C 0.4379(9) 0.2098(8) 1.0042(6) 0.071(6) Uani 1 1 d . . .
H73A H 0.4463 0.2070 1.0312 0.085 Uiso 1 1 calc R . .
H73B H 0.3976 0.1850 0.9978 0.085 Uiso 1 1 calc R . .
C74 C 0.6951(13) 0.3212(10) 0.2090(9) 0.148(14) Uani 1 1 d . . .
H74A H 0.7133 0.3410 0.2310 0.178 Uiso 1 1 calc R A 5
H74B H 0.7026 0.3448 0.1872 0.178 Uiso 1 1 calc R A 5
C75 C 0.1770(12) 0.1742(10) 0.0817(6) 0.096(8) Uani 1 1 d . . .
H75A H 0.2029 0.1483 0.0655 0.116 Uiso 1 1 calc R . .
H75B H 0.2136 0.1973 0.0942 0.116 Uiso 1 1 calc R . .
O1 O 0.2436(5) 0.7573(4) 0.1971(3) 0.040(3) Uani 1 1 d . . .
O2 O 0.3190(5) 0.7433(4) 0.0635(3) 0.037(3) Uani 1 1 d . . .
O3 O 0.4935(5) 0.6843(4) 0.1643(3) 0.034(3) Uani 1 1 d . . .
O4 O 0.2661(5) 0.5748(4) 0.1376(2) 0.024(2) Uani 1 1 d . . .
O5 O 0.1522(5) 0.5065(3) 0.1217(3) 0.033(3) Uani 1 1 d . . .
O6 O -0.1152(5) 0.5299(4) 0.1207(3) 0.044(3) Uani 1 1 d . . .
O7 O -0.0038(5) 0.3498(4) 0.0777(3) 0.040(3) Uani 1 1 d . . .
O8 O -0.0068(5) 0.4007(4) 0.2115(3) 0.029(2) Uani 1 1 d . . .
F1 F 0.7312(5) 0.4901(4) 0.2824(3) 0.062(3) Uani 1 1 d . . .
F2 F 0.8040(6) 0.4951(4) 0.2318(3) 0.086(4) Uani 1 1 d . . .
F3 F 0.7855(6) 0.4158(5) 0.2591(3) 0.084(4) Uani 1 1 d . . .
F4 F 0.6945(6) 0.4521(4) 0.2301(3) 0.086(4) Uani 1 1 d . . .
F5 F 0.2998 0.5993 -0.0144(6) 0.077(7) Uiso 0.60 1 d P B 1
F8 F 0.2088(13) 0.5483(9) -0.0304(5) 0.214(10) Uani 1 1 d . B 1
F5' F 0.2930(17) 0.5758(15) -0.0225(9) 0.083(9) Uiso 0.40 1 d P B 2
F6 F 0.2184(6) 0.5757(4) 0.0281(3) 0.075(3) Uani 1 1 d . B .
F7 F 0.2409(17) 0.6526(13) -0.0033(9) 0.096(10) Uiso 0.40 1 d P B 3
F7' F 0.1802(10) 0.6235(8) -0.0230(5) 0.083(6) Uiso 0.60 1 d P B 4
Fe1 Fe 0.36415(10) 0.74786(7) 0.14182(6) 0.0255(5) Uani 1 1 d . . .
Fe2 Fe 0.37578(10) 0.65474(7) 0.11247(5) 0.0207(5) Uani 1 1 d . . .
Fe3 Fe 0.33866(10) 0.66278(7) 0.17866(5) 0.0206(5) Uani 1 1 d . . .
Fe4 Fe 0.25221(10) 0.69269(8) 0.12829(6) 0.0237(5) Uani 1 1 d . . .
Fe5 Fe 0.01172(10) 0.46888(9) 0.09324(6) 0.0290(5) Uani 1 1 d . . .
Fe6 Fe 0.07036(10) 0.40620(7) 0.13947(6) 0.0218(5) Uani 1 1 d . . .
Fe7 Fe 0.01363(10) 0.49312(7) 0.16080(6) 0.0230(5) Uani 1 1 d . . .
Fe8 Fe -0.06702(10) 0.41761(8) 0.13763(6) 0.0260(5) Uani 1 1 d . . .
Pd1 Pd 0.26306(5) 0.49842(4) 0.11380(3) 0.0195(3) Uani 1 1 d . . .
P1 P 0.25064(18) 0.40951(14) 0.09919(11) 0.0254(9) Uani 1 1 d . . .
P2 P 0.38267(18) 0.50611(14) 0.10207(10) 0.0218(8) Uani 1 1 d . . .
B1 B 0.7523(12) 0.4646(10) 0.2500(6) 0.054(4) Uani 1 1 d . . .
B2 B 0.2277(12) 0.5904(9) -0.0069(7) 0.054(4) Uani 1 1 d . . .
Cl1 Cl 0.4134(4) 0.2768(3) 0.99320(18) 0.103(2) Uani 1 1 d . . .
Cl2 Cl 0.5136(5) 0.1903(4) 0.9815(3) 0.171(4) Uani 1 1 d . . .
Cl3 Cl 0.6016(4) 0.3086(3) 0.2144(2) 0.129(3) Uani 1 1 d . C .
Cl4 Cl 0.7470(9) 0.2584(7) 0.2033(6) 0.114(6) Uiso 0.45 1 d P C 5
Cl4' Cl 0.7300(7) 0.2676(6) 0.1827(4) 0.107(4) Uiso 0.55 1 d P C 6
Cl5 Cl 0.1170(3) 0.2168(2) 0.05409(19) 0.0907(19) Uani 1 1 d . . .
Cl6 Cl 0.1300(4) 0.1405(4) 0.1128(3) 0.172(4) Uani 1 1 d . . .

loop_
_atom_site_aniso_label
_atom_site_aniso_U_11
_atom_site_aniso_U_22
_atom_site_aniso_U_33
_atom_site_aniso_U_23
_atom_site_aniso_U_13
_atom_site_aniso_U_12
C1 0.031(6) 0.014(5) 0.049(8) 0.005(5) -0.011(5) -0.012(4)
C2 0.031(6) 0.014(5) 0.049(8) 0.005(5) -0.011(5) -0.012(4)
C3 0.038(9) 0.010(7) 0.021(9) 0.006(6) -0.002(7) 0.000(6)
C4 0.016(7) 0.039(9) 0.017(9) 0.009(6) 0.007(6) 0.008(7)
C5 0.010(7) 0.031(9) 0.054(12) -0.001(7) -0.006(7) 0.000(6)
C6 0.014(7) 0.055(10) 0.022(9) 0.007(7) 0.009(6) 0.005(7)
C7 0.036(10) 0.054(11) 0.039(12) 0.011(9) 0.006(8) -0.001(8)
C8 0.032(9) 0.019(8) 0.033(10) 0.004(7) -0.001(7) 0.001(6)
C9 0.040(11) 0.018(9) 0.097(17) 0.000(9) -0.003(10) -0.008(7)
C10 0.068(13) 0.020(9) 0.049(13) -0.005(7) -0.016(9) -0.013(8)
C11 0.053(12) 0.033(10) 0.070(15) 0.000(9) -0.019(10) -0.030(9)
C12 0.017(9) 0.020(9) 0.16(2) 0.002(11) 0.012(11) -0.010(7)
C13 0.053(12) 0.023(9) 0.066(14) 0.001(8) 0.012(10) -0.024(8)
C14 0.090(14) 0.026(9) 0.028(11) -0.001(7) 0.040(10) 0.011(9)
C15 0.034(9) 0.036(9) 0.030(10) -0.024(7) 0.013(7) -0.003(7)
C16 0.023(8) 0.018(8) 0.031(10) -0.001(6) 0.001(6) 0.008(6)
C17 0.022(8) 0.012(7) 0.025(9) -0.006(6) 0.009(6) 0.003(5)
C18 0.032(8) 0.029(8) 0.020(9) -0.009(6) 0.002(6) 0.004(7)
C19 0.053(14) 0.17(3) 0.053(16) 0.061(16) 0.025(11) 0.060(15)
C20 0.127(14) 0.058(9) 0.041(10) 0.010(7) -0.001(11) -0.029(11)
C21 0.127(14) 0.058(9) 0.041(10) 0.010(7) -0.001(11) -0.029(11)
C22 0.041(12) 0.105(18) 0.034(13) 0.015(11) -0.001(9) -0.019(11)
C23 0.090(17) 0.044(12) 0.044(14) 0.006(9) -0.009(12) -0.014(12)
C24 0.028(10) 0.043(12) 0.092(18) 0.025(11) -0.014(10) 0.000(8)
C25 0.035(10) 0.021(10) 0.108(19) -0.029(10) -0.028(10) 0.008(7)
C26 0.040(11) 0.083(15) 0.039(13) 0.012(10) 0.002(8) 0.015(10)
C27 0.043(11) 0.037(11) 0.098(18) -0.022(11) -0.025(11) -0.003(9)
C28 0.050(12) 0.089(17) 0.052(15) 0.019(12) -0.027(10) -0.009(11)
C29 0.010(5) 0.029(6) 0.045(8) 0.008(5) 0.001(5) 0.001(4)
C30 0.046(10) 0.022(8) 0.039(11) -0.001(7) -0.017(8) 0.005(7)
C31 0.057(12) 0.046(11) 0.042(12) -0.004(8) 0.016(9) 0.008(9)
C32 0.051(12) 0.031(10) 0.085(17) -0.010(9) -0.039(11) 0.019(9)
C33 0.029(10) 0.067(13) 0.062(15) -0.003(10) -0.007(9) -0.017(9)
C34 0.050(11) 0.029(9) 0.055(13) 0.021(8) -0.018(9) -0.002(8)
C35 0.010(5) 0.029(6) 0.045(8) 0.008(5) 0.001(5) 0.001(4)
C36 0.029(9) 0.043(10) 0.037(11) -0.011(8) 0.015(7) 0.006(7)
C37 0.049(12) 0.048(12) 0.094(19) -0.006(11) 0.016(11) 0.025(9)
C38 0.052(12) 0.037(11) 0.084(17) -0.023(10) 0.043(11) 0.002(9)
C39 0.077(13) 0.020(9) 0.037(11) -0.015(7) 0.013(9) -0.002(8)
C40 0.042(10) 0.013(8) 0.050(12) -0.012(7) 0.022(8) 0.000(6)
C41 0.030(9) 0.033(9) 0.050(12) 0.004(8) 0.000(8) 0.000(7)
C42 0.040(11) 0.037(10) 0.081(16) 0.019(9) -0.017(9) 0.015(8)
C43 0.035(8) 0.038(8) 0.161(18) -0.003(10) 0.012(9) 0.006(7)
C44 0.062(14) 0.054(13) 0.089(19) 0.012(12) -0.033(12) 0.033(10)
C45 0.035(8) 0.038(8) 0.161(18) -0.003(10) 0.012(9) 0.006(7)
C46 0.028(10) 0.038(10) 0.086(16) -0.007(9) 0.030(9) 0.006(8)
C47 0.014(8) 0.063(12) 0.042(12) -0.039(9) 0.005(7) -0.008(7)
C48 0.060(12) 0.056(12) 0.031(12) 0.000(9) 0.013(9) -0.009(9)
C49 0.045(8) 0.090(11) 0.050(10) -0.028(8) 0.013(7) -0.020(7)
C50 0.042(8) 0.137(15) 0.035(9) -0.043(9) 0.011(6) -0.017(8)
C51 0.045(8) 0.090(11) 0.050(10) -0.028(8) 0.013(7) -0.020(7)
C52 0.042(8) 0.137(15) 0.035(9) -0.043(9) 0.011(6) -0.017(8)
C53 0.042(8) 0.089(11) 0.021(7) 0.026(7) -0.006(5) -0.011(7)
C54 0.042(8) 0.089(11) 0.021(7) 0.026(7) -0.006(5) -0.011(7)
C55 0.077(15) 0.051(12) 0.034(13) 0.019(9) 0.001(10) 0.003(11)
C56 0.060(14) 0.104(18) 0.041(14) 0.016(12) 0.006(10) 0.021(14)
C57 0.054(13) 0.14(2) 0.022(12) -0.005(12) -0.004(9) -0.028(13)
C58 0.035(10) 0.047(10) 0.031(11) -0.001(8) -0.008(7) 0.023(8)
C59 0.022(8) 0.017(7) 0.037(10) -0.003(6) -0.006(6) 0.001(6)
C60 0.018(8) 0.032(9) 0.069(14) -0.011(8) 0.003(8) -0.011(7)
C61 0.044(11) 0.030(10) 0.066(15) 0.002(9) 0.002(9) -0.001(8)
C62 0.027(9) 0.038(10) 0.035(11) 0.015(7) -0.004(7) 0.009(7)
C63 0.039(10) 0.023(9) 0.041(11) -0.014(7) -0.013(8) 0.001(7)
C64 0.050(11) 0.032(10) 0.053(13) 0.009(8) -0.016(9) -0.007(8)
C65 0.012(8) 0.030(9) 0.076(14) -0.018(8) 0.011(8) -0.006(7)
C66 0.040(10) 0.032(9) 0.036(11) -0.011(7) 0.014(7) -0.001(7)
C67 0.057(11) 0.022(9) 0.031(11) -0.008(7) -0.005(8) -0.001(7)
C68 0.042(12) 0.12(2) 0.066(17) -0.006(14) -0.021(11) -0.035(13)
C69 0.039(11) 0.074(14) 0.063(16) -0.020(12) 0.019(10) -0.023(10)
C70 0.057(14) 0.12(2) 0.050(15) 0.020(14) -0.006(11) -0.062(14)
C71 0.026(8) 0.071(12) 0.130(19) -0.031(12) 0.019(9) -0.033(8)
C72 0.026(8) 0.071(12) 0.130(19) -0.031(12) 0.019(9) -0.033(8)
C73 0.050(13) 0.074(14) 0.088(18) 0.024(12) 0.012(11) -0.021(11)
C74 0.11(2) 0.09(2) 0.24(4) -0.08(2) 0.09(2) -0.029(17)
C75 0.082(17) 0.12(2) 0.09(2) 0.025(15) 0.015(14) 0.028(15)
O1 0.036(6) 0.030(6) 0.053(8) -0.028(5) 0.003(5) 0.016(5)
O2 0.043(7) 0.048(7) 0.019(7) 0.017(5) -0.001(5) -0.008(5)
O3 0.022(6) 0.034(6) 0.047(8) -0.005(5) -0.006(5) 0.002(5)
O4 0.021(5) 0.024(5) 0.029(6) -0.001(4) 0.014(4) -0.010(4)
O5 0.030(6) 0.017(5) 0.054(8) -0.004(5) -0.001(5) 0.009(4)
O6 0.024(6) 0.047(7) 0.061(9) 0.007(6) -0.008(5) 0.011(5)
O7 0.040(7) 0.047(7) 0.034(7) -0.030(5) 0.002(5) -0.013(5)
O8 0.033(6) 0.029(6) 0.024(7) 0.007(4) 0.017(5) -0.003(4)
F1 0.072(7) 0.047(6) 0.068(8) -0.024(5) 0.031(6) -0.022(5)
F2 0.098(9) 0.085(9) 0.074(10) -0.018(6) 0.037(7) -0.039(7)
F3 0.083(8) 0.091(9) 0.079(10) -0.007(7) -0.009(7) 0.033(7)
F4 0.067(8) 0.087(9) 0.106(11) -0.027(7) -0.017(7) 0.007(6)
F8 0.28(3) 0.24(2) 0.120(18) -0.038(15) -0.066(15) -0.10(2)
F6 0.081(8) 0.090(8) 0.053(9) -0.004(6) 0.004(6) -0.029(6)
Fe1 0.0224(11) 0.0150(10) 0.0391(14) -0.0025(9) -0.0029(9) -0.0015(8)
Fe2 0.0216(11) 0.0179(10) 0.0227(12) -0.0013(9) 0.0005(9) -0.0031(8)
Fe3 0.0218(11) 0.0194(11) 0.0206(12) -0.0042(8) -0.0012(9) 0.0007(8)
Fe4 0.0165(11) 0.0233(11) 0.0313(13) -0.0001(9) -0.0043(9) 0.0007(8)
Fe5 0.0236(12) 0.0381(13) 0.0252(14) 0.0071(10) 0.0005(9) -0.0002(10)
Fe6 0.0200(11) 0.0174(10) 0.0279(13) 0.0015(8) 0.0011(9) 0.0003(8)
Fe7 0.0203(11) 0.0192(11) 0.0294(13) 0.0005(9) 0.0004(8) -0.0010(8)
Fe8 0.0195(11) 0.0285(12) 0.0301(14) -0.0022(9) 0.0024(9) -0.0065(9)
Pd1 0.0157(5) 0.0170(5) 0.0256(6) -0.0038(5) 0.0006(4) -0.0001(4)
P1 0.019(2) 0.0195(19) 0.038(3) -0.0083(16) 0.0025(16) 0.0002(15)
P2 0.0170(18) 0.022(2) 0.026(2) -0.0013(15) 0.0004(14) 0.0016(15)
B1 0.054(11) 0.069(11) 0.040(11) 0.012(8) -0.027(8) -0.018(9)
B2 0.054(11) 0.069(11) 0.040(11) 0.012(8) -0.027(8) -0.018(9)
Cl1 0.143(6) 0.081(4) 0.084(5) 0.006(3) -0.004(4) 0.030(4)
Cl2 0.201(9) 0.167(8) 0.145(8) 0.019(6) 0.101(7) 0.062(7)
Cl3 0.148(7) 0.117(6) 0.124(7) -0.026(5) 0.002(5) 0.007(5)
Cl5 0.081(4) 0.061(4) 0.129(6) -0.014(3) 0.011(4) -0.013(3)
Cl6 0.110(6) 0.235(11) 0.172(10) 0.083(8) 0.000(6) -0.015(7)

loop_
_atom_type_symbol
_atom_type_description
_atom_type_scat_dispersion_real
_atom_type_scat_dispersion_imag
_atom_type_scat_source
C C 0.0033 0.0016 'International Tables Vol C Tables 4.2.6.8 and 6.1.1.4'
H H 0.0000 0.0000 'International Tables Vol C Tables 4.2.6.8 and 6.1.1.4'
O O 0.0106 0.0060 'International Tables Vol C Tables 4.2.6.8 and 6.1.1.4'
F F 0.0171 0.0103 'International Tables Vol C Tables 4.2.6.8 and 6.1.1.4'
Fe Fe 0.3463 0.8444 'International Tables Vol C Tables 4.2.6.8 and 6.1.1.4'
Pd Pd -0.9988 1.0072 'International Tables Vol C Tables 4.2.6.8 and 6.1.1.4'
P P 0.1023 0.0942 'International Tables Vol C Tables 4.2.6.8 and 6.1.1.4'
B B 0.0013 0.0007 'International Tables Vol C Tables 4.2.6.8 and 6.1.1.4'
Cl Cl 0.1484 0.1585 'International Tables Vol C Tables 4.2.6.8 and 6.1.1.4'

loop_
_geom_angle_atom_site_label_1
_geom_angle_atom_site_label_2
_geom_angle_atom_site_label_3
_geom_angle
O1 C1 Fe4 133.5(11)
O1 C1 Fe1 136.2(10)
Fe4 C1 Fe1 77.5(6)
O1 C1 Fe3 132.0(12)
Fe4 C1 Fe3 77.4(5)
Fe1 C1 Fe3 76.7(5)
O2 C2 Fe4 133.6(11)
O2 C2 Fe1 135.2(11)
Fe4 C2 Fe1 77.4(6)
O2 C2 Fe2 133.7(13)
Fe4 C2 Fe2 76.6(5)
Fe1 C2 Fe2 76.3(5)
O3 C3 Fe3 134.5(11)
O3 C3 Fe1 133.0(10)
Fe3 C3 Fe1 78.8(5)
O3 C3 Fe2 132.1(11)
Fe3 C3 Fe2 77.9(5)
Fe1 C3 Fe2 78.2(5)
O4 C4 Fe2 136.9(10)
O4 C4 Fe4 130.2(10)
Fe2 C4 Fe4 80.0(5)
O4 C4 Fe3 130.5(10)
Fe2 C4 Fe3 78.5(5)
Fe4 C4 Fe3 78.9(5)
O5 C5 Fe6 133.4(10)
O5 C5 Fe7 131.4(11)
Fe6 C5 Fe7 82.3(6)
O5 C5 Fe5 127.4(11)
Fe6 C5 Fe5 81.8(5)
Fe7 C5 Fe5 81.7(5)
O6 C6 Fe8 136.4(11)
O6 C6 Fe5 134.6(11)
Fe8 C6 Fe5 78.0(5)
O6 C6 Fe7 129.4(12)
Fe8 C6 Fe7 77.8(5)
Fe5 C6 Fe7 77.4(5)
O7 C7 Fe6 134.1(12)
O7 C7 Fe5 134.4(13)
Fe6 C7 Fe5 77.9(6)
O7 C7 Fe8 132.0(12)
Fe6 C7 Fe8 78.9(7)
Fe5 C7 Fe8 76.7(6)
O8 C8 Fe8 134.5(11)
O8 C8 Fe7 135.8(12)
Fe8 C8 Fe7 78.6(5)
O8 C8 Fe6 130.9(10)
Fe8 C8 Fe6 77.7(6)
Fe7 C8 Fe6 75.7(5)
C13 C9 C10 115.9(17)
C13 C9 Fe1 72.9(9)
C10 C9 Fe1 73.5(9)
C13 C9 H9 122.1
C10 C9 H9 122.1
Fe1 C9 H9 122.1
C11 C10 C9 102.4(16)
C11 C10 Fe1 69.1(9)
C9 C10 Fe1 67.7(9)
C11 C10 H10 128.8
C9 C10 H10 128.8
Fe1 C10 H10 128.8
C10 C11 C12 108.4(15)
C10 C11 Fe1 72.5(9)
C12 C11 Fe1 67.0(8)
C10 C11 H11 125.8
C12 C11 H11 125.8
Fe1 C11 H11 125.8
C13 C12 C11 107.4(16)
C13 C12 Fe1 73.7(9)
C11 C12 Fe1 70.9(9)
C13 C12 H12 126.1
C11 C12 H12 126.1
Fe1 C12 H12 126.1
C9 C13 C12 105.8(18)
C9 C13 Fe1 69.3(9)
C12 C13 Fe1 68.2(9)
C9 C13 H13 127.1
C12 C13 H13 127.1
Fe1 C13 H13 127.1
C15 C14 C18 111.4(14)
C15 C14 Fe2 73.4(9)
C18 C14 Fe2 70.9(8)
C15 C14 H14 124.3
C18 C14 H14 124.3
Fe2 C14 H14 124.3
C16 C15 C14 104.3(13)
C16 C15 Fe2 70.4(8)
C14 C15 Fe2 67.7(8)
C16 C15 H15 127.8
C14 C15 H15 127.8
Fe2 C15 H15 127.8
C15 C16 C17 112.9(13)
C15 C16 Fe2 72.3(8)
C17 C16 Fe2 70.3(7)
C15 C16 H16 123.5
C17 C16 H16 123.5
Fe2 C16 H16 123.5
C16 C17 C18 105.6(11)
C16 C17 P2 127.4(10)
C18 C17 P2 124.5(10)
C16 C17 Fe2 70.9(7)
C18 C17 Fe2 69.3(7)
P2 C17 Fe2 137.7(7)
C14 C18 C17 105.7(13)
C14 C18 Fe2 69.5(8)
C17 C18 Fe2 71.1(7)
C14 C18 H18 127.1
C17 C18 H18 127.1
Fe2 C18 H18 127.1
C23 C19 C20 104.0(18)
C23 C19 Fe3 73.1(11)
C20 C19 Fe3 70.6(11)
C23 C19 H19 127.6
C20 C19 H19 127.6
Fe3 C19 H19 127.6
C21 C20 C19 105.3(19)
C21 C20 Fe3 70.6(12)
C19 C20 Fe3 68.3(11)
C21 C20 H20 127.3
C19 C20 H20 127.3
Fe3 C20 H20 127.3
C22 C21 C20 105(2)
C22 C21 Fe3 71.4(12)
C20 C21 Fe3 69.7(12)
C22 C21 H21 127.5
C20 C21 H21 127.5
Fe3 C21 H21 127.5
C23 C22 C21 109.8(19)
C23 C22 Fe3 71.5(11)
C21 C22 Fe3 70.9(11)
C23 C22 H22 125.1
C21 C22 H22 125.1
Fe3 C22 H22 125.1
C22 C23 C19 116(2)
C22 C23 Fe3 73.4(12)
C19 C23 Fe3 70.7(11)
C22 C23 H23 122.0
C19 C23 H23 122.0
Fe3 C23 H23 122.0
C28 C24 C25 110.5(16)
C28 C24 Fe4 71.5(10)
C25 C24 Fe4 69.5(9)
C28 C24 H24 124.7
C25 C24 H24 124.7
Fe4 C24 H24 124.7
C26 C25 C24 108.9(15)
C26 C25 Fe4 72.1(10)
C24 C25 Fe4 71.2(10)
C26 C25 H25 125.5
C24 C25 H25 125.5
Fe4 C25 H25 125.5
C25 C26 C27 105.6(17)
C25 C26 Fe4 71.0(10)
C27 C26 Fe4 68.5(9)
C25 C26 H26 127.2
C27 C26 H26 127.2
Fe4 C26 H26 127.2
C28 C27 C26 110.7(17)
C28 C27 Fe4 72.7(10)
C26 C27 Fe4 71.4(9)
C28 C27 H27 124.6
C26 C27 H27 124.6
Fe4 C27 H27 124.6
C24 C28 C27 104.2(19)
C24 C28 Fe4 71.0(11)
C27 C28 Fe4 68.5(10)
C24 C28 H28 127.8
C27 C28 H28 127.8
Fe4 C28 H28 127.8
C30 C29 C34 119.8(14)
C30 C29 P2 119.9(11)
C34 C29 P2 120.1(12)
C29 C30 C31 122.0(15)
C29 C30 H30 119.0
C31 C30 H30 119.0
C32 C31 C30 120.8(17)
C32 C31 H31 119.6
C30 C31 H31 119.6
C31 C32 C33 117.3(16)
C31 C32 H32 121.4
C33 C32 H32 121.4
C34 C33 C32 119.7(15)
C34 C33 H33 120.2
C32 C33 H33 120.2
C29 C34 C33 120.3(16)
C29 C34 H34 119.9
C33 C34 H34 119.9
C40 C35 C36 116.7(14)
C40 C35 P2 119.7(10)
C36 C35 P2 123.7(11)
C37 C36 C35 121.0(16)
C37 C36 H36 119.5
C35 C36 H36 119.5
C36 C37 C38 120.9(16)
C36 C37 H37 119.5
C38 C37 H37 119.5
C39 C38 C37 118.6(16)
C39 C38 H38 120.7
C37 C38 H38 120.7
C40 C39 C38 120.4(17)
C40 C39 H39 119.8
C38 C39 H39 119.8
C39 C40 C35 122.4(15)
C39 C40 H40 118.8
C35 C40 H40 118.8
C42 C41 C46 119.8(15)
C42 C41 P1 118.6(12)
C46 C41 P1 121.4(14)
C43 C42 C41 120.2(19)
C43 C42 H42 119.9
C41 C42 H42 119.9
C44 C43 C42 121(2)
C44 C43 H43 119.7
C42 C43 H43 119.7
C45 C44 C43 118.4(19)
C45 C44 H44 120.8
C43 C44 H44 120.8
C44 C45 C46 127(2)
C44 C45 H45 116.5
C46 C45 H45 116.5
C41 C46 C45 113.6(19)
C41 C46 H46 123.2
C45 C46 H46 123.2
C48 C47 C52 119.5(16)
C48 C47 P1 123.0(13)
C52 C47 P1 117.4(15)
C49 C48 C47 120.3(18)
C49 C48 H48 119.8
C47 C48 H48 119.8
C48 C49 C50 122(2)
C48 C49 H49 119.2
C50 C49 H49 119.2
C51 C50 C49 117.2(19)
C51 C50 H50 121.4
C49 C50 H50 121.4
C50 C51 C52 125(2)
C50 C51 H51 117.4
C52 C51 H51 117.4
C51 C52 C47 116(2)
C51 C52 H52 122.0
C47 C52 H52 122.0
C54 C53 C57 107.0(18)
C54 C53 Fe5 69.0(10)
C57 C53 Fe5 71.4(10)
C54 C53 H53 126.5
C57 C53 H53 126.5
Fe5 C53 H53 126.5
C53 C54 C55 108.7(16)
C53 C54 Fe5 73.7(10)
C55 C54 Fe5 70.2(9)
C53 C54 H54 125.6
C55 C54 H54 125.6
Fe5 C54 H54 125.6
C56 C55 C54 106.6(17)
C56 C55 Fe5 72.0(11)
C54 C55 Fe5 70.5(9)
C56 C55 H55 126.6
C54 C55 H55 126.6
Fe5 C55 H55 126.6
C57 C56 C55 108.5(18)
C57 C56 Fe5 73.1(11)
C55 C56 Fe5 69.8(10)
C57 C56 H56 125.7
C55 C56 H56 125.7
Fe5 C56 H56 125.7
C56 C57 C53 109.1(19)
C56 C57 Fe5 69.9(11)
C53 C57 Fe5 71.1(10)
C56 C57 H57 125.4
C53 C57 H57 125.4
Fe5 C57 H57 125.4
C62 C58 C59 108.9(14)
C62 C58 Fe6 71.8(9)
C59 C58 Fe6 70.8(8)
C62 C58 H58 125.5
C59 C58 H58 125.5
Fe6 C58 H58 125.5
C60 C59 C58 105.6(13)
C60 C59 P1 127.6(11)
C58 C59 P1 125.4(10)
C60 C59 Fe6 69.9(8)
C58 C59 Fe6 68.5(7)
P1 C59 Fe6 136.1(7)
C61 C60 C59 106.9(14)
C61 C60 Fe6 69.1(9)
C59 C60 Fe6 70.2(8)
C61 C60 H60 126.6
C59 C60 H60 126.6
Fe6 C60 H60 126.6
C62 C61 C60 109.0(14)
C62 C61 Fe6 71.3(9)
C60 C61 Fe6 71.5(9)
C62 C61 H61 125.5
C60 C61 H61 125.5
Fe6 C61 H61 125.5
C58 C62 C61 109.6(15)
C58 C62 Fe6 70.5(8)
C61 C62 Fe6 69.7(9)
C58 C62 H62 125.2
C61 C62 H62 125.2
Fe6 C62 H62 125.2
C64 C63 C67 105.9(15)
C64 C63 Fe7 69.2(9)
C67 C63 Fe7 69.9(8)
C64 C63 H63 127.0
C67 C63 H63 127.0
Fe7 C63 H63 127.0
C63 C64 C65 112.6(16)
C63 C64 Fe7 73.1(9)
C65 C64 Fe7 73.3(9)
C63 C64 H64 123.7
C65 C64 H64 123.7
Fe7 C64 H64 123.7
C64 C65 C66 106.8(14)
C64 C65 Fe7 68.8(9)
C66 C65 Fe7 72.1(8)
C64 C65 H65 126.5
C66 C65 H65 126.5
Fe7 C65 H65 126.5
C65 C66 C67 105.6(13)
C65 C66 Fe7 69.5(9)
C67 C66 Fe7 67.9(8)
C65 C66 H66 127.2
C67 C66 H66 127.2
Fe7 C66 H66 127.2
C63 C67 C66 109.0(14)
C63 C67 Fe7 71.7(9)
C66 C67 Fe7 72.8(9)
C63 C67 H67 125.4
C66 C67 H67 125.4
Fe7 C67 H67 125.4
C69 C68 C72 105(2)
C69 C68 Fe8 68.5(10)
C72 C68 Fe8 69.3(11)
C69 C68 H68 127.3
C72 C68 H68 127.3
Fe8 C68 H68 127.3
C68 C69 C70 111(2)
C68 C69 Fe8 73.2(10)
C70 C69 Fe8 72.1(11)
C68 C69 H69 124.2
C70 C69 H69 124.2
Fe8 C69 H69 124.2
C69 C70 C71 105(2)
C69 C70 Fe8 69.2(10)
C71 C70 Fe8 67.6(11)
C69 C70 H70 127.7
C71 C70 H70 127.7
Fe8 C70 H70 127.7
C72 C71 C70 110(2)
C72 C71 Fe8 73.0(13)
C70 C71 Fe8 73.2(11)
C72 C71 H71 125.0
C70 C71 H71 125.0
Fe8 C71 H71 125.0
C71 C72 C68 108(2)
C71 C72 Fe8 68.3(11)
C68 C72 Fe8 72.0(11)
C71 C72 H72 125.8
C68 C72 H72 125.8
Fe8 C72 H72 125.8
Cl2 C73 Cl1 111.6(10)
Cl2 C73 H73A 109.3
Cl1 C73 H73A 109.3
Cl2 C73 H73B 109.3
Cl1 C73 H73B 109.3
H73A C73 H73B 108.0
Cl4' C74 Cl3 106.8(13)
Cl4' C74 Cl4 27.1(7)
Cl3 C74 Cl4 112.2(14)
Cl4' C74 H74A 133.1
Cl3 C74 H74A 109.2
Cl4 C74 H74A 109.2
Cl4' C74 H74B 87.2
Cl3 C74 H74B 109.2
Cl4 C74 H74B 109.2
H74A C74 H74B 107.9
Cl6 C75 Cl5 110.1(12)
Cl6 C75 H75A 109.6
Cl5 C75 H75A 109.6
Cl6 C75 H75B 109.6
Cl5 C75 H75B 109.6
H75A C75 H75B 108.2
C4 O4 Pd1 146.1(8)
C5 O5 Pd1 144.5(9)
C3 Fe1 C1 101.0(6)
C3 Fe1 C2 102.7(6)
C1 Fe1 C2 100.3(6)
C3 Fe1 C12 87.4(6)
C1 Fe1 C12 147.2(7)
C2 Fe1 C12 108.7(8)
C3 Fe1 C9 149.7(6)
C1 Fe1 C9 99.8(6)
C2 Fe1 C9 94.9(7)
C12 Fe1 C9 63.6(6)
C3 Fe1 C11 90.2(6)
C1 Fe1 C11 105.7(7)
C2 Fe1 C11 148.1(7)
C12 Fe1 C11 42.1(7)
C9 Fe1 C11 63.1(7)
C3 Fe1 C13 120.3(6)
C1 Fe1 C13 137.1(6)
C2 Fe1 C13 82.3(6)
C12 Fe1 C13 38.2(6)
C9 Fe1 C13 37.8(6)
C11 Fe1 C13 66.1(7)
C3 Fe1 C10 124.3(6)
C1 Fe1 C10 81.6(6)
C2 Fe1 C10 131.9(6)
C12 Fe1 C10 67.9(7)
C9 Fe1 C10 38.8(6)
C11 Fe1 C10 38.4(6)
C13 Fe1 C10 66.6(7)
C3 Fe1 Fe4 98.1(4)
C1 Fe1 Fe4 50.9(4)
C2 Fe1 Fe4 51.0(4)
C12 Fe1 Fe4 159.7(7)
C9 Fe1 Fe4 112.0(5)
C11 Fe1 Fe4 156.2(6)
C13 Fe1 Fe4 125.8(5)
C10 Fe1 Fe4 122.4(5)
C3 Fe1 Fe3 50.1(4)
C1 Fe1 Fe3 52.2(4)
C2 Fe1 Fe3 99.0(4)
C12 Fe1 Fe3 133.7(6)
C9 Fe1 Fe3 150.4(5)
C11 Fe1 Fe3 111.3(5)
C13 Fe1 Fe3 170.4(5)
C10 Fe1 Fe3 117.7(5)
Fe4 Fe1 Fe3 60.32(7)
C3 Fe1 Fe2 51.0(4)
C1 Fe1 Fe2 98.4(4)
C2 Fe1 Fe2 52.8(4)
C12 Fe1 Fe2 111.1(5)
C9 Fe1 Fe2 145.4(6)
C11 Fe1 Fe2 137.9(5)
C13 Fe1 Fe2 115.7(5)
C10 Fe1 Fe2 175.2(5)
Fe4 Fe1 Fe2 60.14(7)
Fe3 Fe1 Fe2 59.35(7)
C4 Fe2 C3 101.2(6)
C4 Fe2 C2 99.7(6)
C3 Fe2 C2 100.6(5)
C4 Fe2 C14 136.6(7)
C3 Fe2 C14 121.2(7)
C2 Fe2 C14 82.4(6)
C4 Fe2 C18 98.1(6)
C3 Fe2 C18 150.2(6)
C2 Fe2 C18 98.3(6)
C14 Fe2 C18 39.6(5)
C4 Fe2 C17 87.4(5)
C3 Fe2 C17 118.8(5)
C2 Fe2 C17 137.9(6)
C14 Fe2 C17 65.4(5)
C18 Fe2 C17 39.7(5)
C4 Fe2 C16 115.5(5)
C3 Fe2 C16 86.3(5)
C2 Fe2 C16 142.2(6)
C14 Fe2 C16 62.9(6)
C18 Fe2 C16 64.8(5)
C17 Fe2 C16 38.8(5)
C4 Fe2 C15 151.9(6)
C3 Fe2 C15 86.1(6)
C2 Fe2 C15 105.6(6)
C14 Fe2 C15 38.9(6)
C18 Fe2 C15 66.6(5)
C17 Fe2 C15 65.7(5)
C16 Fe2 C15 37.3(5)
C4 Fe2 Fe3 51.6(4)
C3 Fe2 Fe3 50.4(4)
C2 Fe2 Fe3 98.3(5)
C14 Fe2 Fe3 171.6(5)
C18 Fe2 Fe3 147.6(4)
C17 Fe2 Fe3 117.6(4)
C16 Fe2 Fe3 114.0(4)
C15 Fe2 Fe3 133.8(4)
C4 Fe2 Fe4 50.5(4)
C3 Fe2 Fe4 97.6(4)
C2 Fe2 Fe4 50.5(4)
C14 Fe2 Fe4 124.5(5)
C18 Fe2 Fe4 112.2(4)
C17 Fe2 Fe4 129.9(3)
C16 Fe2 Fe4 165.9(4)
C15 Fe2 Fe4 156.0(4)
Fe3 Fe2 Fe4 60.44(8)
C4 Fe2 Fe1 97.9(4)
C3 Fe2 Fe1 50.8(4)
C2 Fe2 Fe1 50.9(4)
C14 Fe2 Fe1 115.2(4)
C18 Fe2 Fe1 147.4(4)
C17 Fe2 Fe1 169.0(4)
C16 Fe2 Fe1 130.7(4)
C15 Fe2 Fe1 107.4(4)
Fe3 Fe2 Fe1 60.17(8)
Fe4 Fe2 Fe1 59.71(7)
C3 Fe3 C4 100.7(5)
C3 Fe3 C1 101.1(5)
C4 Fe3 C1 99.7(5)
C3 Fe3 C19 87.1(7)
C4 Fe3 C19 110.6(9)
C1 Fe3 C19 146.6(9)
C3 Fe3 C23 119.2(7)
C4 Fe3 C23 87.4(6)
C1 Fe3 C23 137.2(8)
C19 Fe3 C23 36.2(7)
C3 Fe3 C20 90.7(7)
C4 Fe3 C20 149.4(7)
C1 Fe3 C20 106.0(7)
C19 Fe3 C20 41.1(8)
C23 Fe3 C20 62.4(7)
C3 Fe3 C21 127.3(7)
C4 Fe3 C21 130.8(7)
C1 Fe3 C21 83.0(7)
C19 Fe3 C21 66.8(8)
C23 Fe3 C21 61.8(8)
C20 Fe3 C21 39.8(7)
C3 Fe3 C22 149.3(6)
C4 Fe3 C22 95.2(6)
C1 Fe3 C22 102.0(7)
C19 Fe3 C22 62.6(7)
C23 Fe3 C22 35.2(7)
C20 Fe3 C22 63.5(7)
C21 Fe3 C22 37.7(7)
C3 Fe3 Fe2 51.7(4)
C4 Fe3 Fe2 49.8(4)
C1 Fe3 Fe2 98.6(5)
C19 Fe3 Fe2 111.5(6)
C23 Fe3 Fe2 117.1(6)
C20 Fe3 Fe2 138.7(7)
C21 Fe3 Fe2 178.3(7)
C22 Fe3 Fe2 142.1(6)
C3 Fe3 Fe1 51.1(4)
C4 Fe3 Fe1 96.8(4)
C1 Fe3 Fe1 51.2(4)
C19 Fe3 Fe1 134.1(7)
C23 Fe3 Fe1 170.0(6)
C20 Fe3 Fe1 112.2(5)
C21 Fe3 Fe1 120.3(5)
C22 Fe3 Fe1 152.1(6)
Fe2 Fe3 Fe1 60.48(8)
C3 Fe3 Fe4 98.5(4)
C4 Fe3 Fe4 50.2(4)
C1 Fe3 Fe4 50.5(4)
C19 Fe3 Fe4 160.6(9)
C23 Fe3 Fe4 128.7(6)
C20 Fe3 Fe4 155.9(6)
C21 Fe3 Fe4 121.4(6)
C22 Fe3 Fe4 111.9(5)
Fe2 Fe3 Fe4 60.34(8)
Fe1 Fe3 Fe4 59.77(8)
C4 Fe4 C1 101.8(6)
C4 Fe4 C2 101.0(5)
C1 Fe4 C2 101.5(6)
C4 Fe4 C27 87.1(6)
C1 Fe4 C27 131.2(7)
C2 Fe4 C27 124.0(8)
C4 Fe4 C25 141.0(7)
C1 Fe4 C25 81.6(6)
C2 Fe4 C25 116.5(7)
C27 Fe4 C25 63.9(6)
C4 Fe4 C26 104.3(6)
C1 Fe4 C26 91.8(7)
C2 Fe4 C26 148.3(6)
C27 Fe4 C26 40.2(7)
C25 Fe4 C26 36.9(6)
C4 Fe4 C24 145.5(7)
C1 Fe4 C24 110.5(7)
C2 Fe4 C24 84.5(7)
C27 Fe4 C24 62.6(7)
C25 Fe4 C24 39.3(6)
C26 Fe4 C24 63.8(7)
C4 Fe4 C28 108.1(7)
C1 Fe4 C28 146.4(7)
C2 Fe4 C28 87.6(7)
C27 Fe4 C28 38.7(7)
C25 Fe4 C28 65.6(7)
C26 Fe4 C28 66.7(7)
C24 Fe4 C28 37.5(7)
C4 Fe4 Fe1 97.4(4)
C1 Fe4 Fe1 51.5(4)
C2 Fe4 Fe1 51.6(4)
C27 Fe4 Fe1 174.1(6)
C25 Fe4 Fe1 113.6(4)
C26 Fe4 Fe1 140.8(5)
C24 Fe4 Fe1 111.9(5)
C28 Fe4 Fe1 135.6(6)
C4 Fe4 Fe2 49.4(4)
C1 Fe4 Fe2 98.8(4)
C2 Fe4 Fe2 52.9(4)
C27 Fe4 Fe2 121.4(5)
C25 Fe4 Fe2 169.3(6)
C26 Fe4 Fe2 153.1(5)
C24 Fe4 Fe2 132.6(6)
C28 Fe4 Fe2 112.0(6)
Fe1 Fe4 Fe2 60.15(7)
C4 Fe4 Fe3 50.9(4)
C1 Fe4 Fe3 52.1(4)
C2 Fe4 Fe3 99.1(4)
C27 Fe4 Fe3 126.0(6)
C25 Fe4 Fe3 126.7(6)
C26 Fe4 Fe3 111.6(5)
C24 Fe4 Fe3 162.5(6)
C28 Fe4 Fe3 158.7(6)
Fe1 Fe4 Fe3 59.91(8)
Fe2 Fe4 Fe3 59.22(7)
C5 Fe5 C6 99.4(6)
C5 Fe5 C7 98.1(6)
C6 Fe5 C7 101.7(6)
C5 Fe5 C55 106.1(7)
C6 Fe5 C55 94.3(7)
C7 Fe5 C55 148.4(7)
C5 Fe5 C54 90.2(6)
C6 Fe5 C54 132.9(7)
C7 Fe5 C54 122.6(7)
C55 Fe5 C54 39.2(6)
C5 Fe5 C56 144.1(8)
C6 Fe5 C56 83.4(7)
C7 Fe5 C56 116.6(8)
C55 Fe5 C56 38.2(7)
C54 Fe5 C56 64.0(7)
C5 Fe5 C53 111.4(6)
C6 Fe5 C53 145.9(6)
C7 Fe5 C53 88.5(7)
C55 Fe5 C53 64.0(7)
C54 Fe5 C53 37.4(6)
C56 Fe5 C53 63.1(7)
C5 Fe5 C57 148.9(7)
C6 Fe5 C57 110.1(7)
C7 Fe5 C57 85.8(8)
C55 Fe5 C57 63.0(8)
C54 Fe5 C57 62.6(7)
C56 Fe5 C57 37.0(7)
C53 Fe5 C57 37.6(6)
C5 Fe5 Fe8 95.6(5)
C6 Fe5 Fe8 50.8(4)
C7 Fe5 Fe8 51.8(5)
C55 Fe5 Fe8 142.0(5)
C54 Fe5 Fe8 172.5(5)
C56 Fe5 Fe8 112.8(6)
C53 Fe5 Fe8 135.3(5)
C57 Fe5 Fe8 110.5(5)
C5 Fe5 Fe6 48.2(4)
C6 Fe5 Fe6 98.8(4)
C7 Fe5 Fe6 50.7(5)
C55 Fe5 Fe6 152.7(6)
C54 Fe5 Fe6 120.6(5)
C56 Fe5 Fe6 167.2(7)
C53 Fe5 Fe6 112.4(5)
C57 Fe5 Fe6 132.2(7)
Fe8 Fe5 Fe6 61.06(8)
C5 Fe5 Fe7 48.4(4)
C6 Fe5 Fe7 51.9(4)
C7 Fe5 Fe7 97.7(5)
C55 Fe5 Fe7 113.5(5)
C54 Fe5 Fe7 127.2(5)
C56 Fe5 Fe7 128.9(6)
C53 Fe5 Fe7 159.4(4)
C57 Fe5 Fe7 161.9(6)
Fe8 Fe5 Fe7 60.23(8)
Fe6 Fe5 Fe7 59.49(8)
C5 Fe6 C7 100.6(6)
C5 Fe6 C8 98.9(6)
C7 Fe6 C8 99.3(6)
C5 Fe6 C61 155.4(6)
C7 Fe6 C61 95.7(7)
C8 Fe6 C61 96.5(6)
C5 Fe6 C58 92.4(6)
C7 Fe6 C58 151.3(6)
C8 Fe6 C58 103.9(6)
C61 Fe6 C58 65.2(6)
C5 Fe6 C62 125.6(6)
C7 Fe6 C62 133.4(6)
C8 Fe6 C62 81.0(6)
C61 Fe6 C62 39.0(6)
C58 Fe6 C62 37.7(5)
C5 Fe6 C60 123.9(6)
C7 Fe6 C60 84.8(6)
C8 Fe6 C60 135.7(6)
C61 Fe6 C60 39.4(6)
C58 Fe6 C60 66.8(6)
C62 Fe6 C60 65.8(6)
C5 Fe6 C59 90.2(5)
C7 Fe6 C59 113.2(6)
C8 Fe6 C59 144.0(6)
C61 Fe6 C59 66.3(6)
C58 Fe6 C59 40.6(5)
C62 Fe6 C59 65.7(6)
C60 Fe6 C59 39.9(5)
C5 Fe6 Fe7 49.0(4)
C7 Fe6 Fe7 98.9(5)
C8 Fe6 Fe7 50.6(4)
C61 Fe6 Fe7 145.7(5)
C58 Fe6 Fe7 108.8(4)
C62 Fe6 Fe7 115.1(4)
C60 Fe6 Fe7 172.3(4)
C59 Fe6 Fe7 132.7(4)
C5 Fe6 Fe5 50.0(4)
C7 Fe6 Fe5 51.4(5)
C8 Fe6 Fe5 96.7(4)
C61 Fe6 Fe5 146.2(5)
C58 Fe6 Fe5 139.8(5)
C62 Fe6 Fe5 174.8(4)
C60 Fe6 Fe5 118.5(5)
C59 Fe6 Fe5 115.3(4)
Fe7 Fe6 Fe5 60.26(8)
C5 Fe6 Fe8 95.4(4)
C7 Fe6 Fe8 51.1(5)
C8 Fe6 Fe8 49.6(4)
C61 Fe6 Fe8 109.2(5)
C58 Fe6 Fe8 153.2(4)
C62 Fe6 Fe8 121.2(4)
C60 Fe6 Fe8 126.9(4)
C59 Fe6 Fe8 164.0(4)
Fe7 Fe6 Fe8 59.87(7)
Fe5 Fe6 Fe8 59.23(8)
C5 Fe7 C8 101.8(6)
C5 Fe7 C6 99.8(6)
C8 Fe7 C6 99.4(6)
C5 Fe7 C64 102.4(6)
C8 Fe7 C64 147.0(7)
C6 Fe7 C64 98.2(6)
C5 Fe7 C67 108.7(6)
C8 Fe7 C67 87.7(6)
C6 Fe7 C67 148.5(6)
C64 Fe7 C67 63.4(6)
C5 Fe7 C63 86.1(6)
C8 Fe7 C63 123.2(6)
C6 Fe7 C63 135.0(6)
C64 Fe7 C63 37.8(5)
C67 Fe7 C63 38.4(5)
C5 Fe7 C65 139.9(6)
C8 Fe7 C65 116.8(6)
C6 Fe7 C65 84.9(6)
C64 Fe7 C65 37.9(6)
C67 Fe7 C65 64.8(6)
C63 Fe7 C65 64.4(5)
C5 Fe7 C66 147.8(6)
C8 Fe7 C66 84.2(6)
C6 Fe7 C66 110.5(6)
C64 Fe7 C66 63.5(6)
C67 Fe7 C66 39.3(5)
C63 Fe7 C66 64.9(6)
C65 Fe7 C66 38.3(6)
C5 Fe7 Fe6 48.8(4)
C8 Fe7 Fe6 53.7(4)
C6 Fe7 Fe6 98.5(4)
C64 Fe7 Fe6 148.9(5)
C67 Fe7 Fe6 110.1(4)
C63 Fe7 Fe6 117.4(4)
C65 Fe7 Fe6 170.2(5)
C66 Fe7 Fe6 132.5(4)
C5 Fe7 Fe5 50.0(4)
C8 Fe7 Fe5 99.0(4)
C6 Fe7 Fe5 50.7(4)
C64 Fe7 Fe5 113.7(5)
C67 Fe7 Fe5 158.5(5)
C63 Fe7 Fe5 125.6(5)
C65 Fe7 Fe5 127.5(5)
C66 Fe7 Fe5 161.2(4)
Fe6 Fe7 Fe5 60.25(8)
C5 Fe7 Fe8 96.3(4)
C8 Fe7 Fe8 50.7(4)
C6 Fe7 Fe8 50.3(4)
C64 Fe7 Fe8 146.0(4)
C67 Fe7 Fe8 135.5(4)
C63 Fe7 Fe8 173.7(4)
C65 Fe7 Fe8 115.9(4)
C66 Fe7 Fe8 111.2(4)
Fe6 Fe7 Fe8 61.12(8)
Fe5 Fe7 Fe8 59.64(8)
C6 Fe8 C8 101.0(6)
C6 Fe8 C7 101.7(6)
C8 Fe8 C7 101.3(6)
C6 Fe8 C71 150.0(8)
C8 Fe8 C71 99.7(8)
C7 Fe8 C71 95.4(8)
C6 Fe8 C69 88.0(7)
C8 Fe8 C69 108.2(7)
C7 Fe8 C69 146.6(7)
C71 Fe8 C69 64.8(8)
C6 Fe8 C72 118.9(8)
C8 Fe8 C72 138.2(8)
C7 Fe8 C72 83.5(7)
C71 Fe8 C72 38.8(8)
C69 Fe8 C72 64.1(7)
C6 Fe8 C70 122.6(8)
C8 Fe8 C70 83.7(7)
C7 Fe8 C70 133.9(9)
C71 Fe8 C70 39.2(8)
C69 Fe8 C70 38.8(7)
C72 Fe8 C70 65.1(8)
C6 Fe8 C68 85.6(7)
C8 Fe8 C68 146.1(7)
C7 Fe8 C68 109.9(8)
C71 Fe8 C68 65.3(9)
C69 Fe8 C68 38.3(7)
C72 Fe8 C68 38.7(7)
C70 Fe8 C68 65.3(8)
C6 Fe8 Fe5 51.2(4)
C8 Fe8 Fe5 99.5(4)
C7 Fe8 Fe5 51.5(5)
C71 Fe8 Fe5 144.5(6)
C69 Fe8 Fe5 134.7(6)
C72 Fe8 Fe5 114.7(7)
C70 Fe8 Fe5 173.3(7)
C68 Fe8 Fe5 110.0(6)
C6 Fe8 Fe7 51.9(4)
C8 Fe8 Fe7 50.8(4)
C7 Fe8 Fe7 97.4(5)
C71 Fe8 Fe7 149.6(7)
C69 Fe8 Fe7 113.3(5)
C72 Fe8 Fe7 170.7(7)
C70 Fe8 Fe7 119.1(6)
C68 Fe8 Fe7 133.7(6)
Fe5 Fe8 Fe7 60.13(8)
C6 Fe8 Fe6 98.0(4)
C8 Fe8 Fe6 52.7(4)
C7 Fe8 Fe6 50.0(5)
C71 Fe8 Fe6 111.9(6)
C69 Fe8 Fe6 160.7(6)
C72 Fe8 Fe6 126.4(6)
C70 Fe8 Fe6 126.3(6)
C68 Fe8 Fe6 159.9(6)
Fe5 Fe8 Fe6 59.71(8)
Fe7 Fe8 Fe6 59.01(7)
O4 Pd1 O5 83.3(3)
O4 Pd1 P2 88.6(2)
O5 Pd1 P2 169.3(3)
O4 Pd1 P1 168.2(3)
O5 Pd1 P1 91.4(3)
P2 Pd1 P1 97.83(13)
C59 P1 C47 110.2(7)
C59 P1 C41 100.4(7)
C47 P1 C41 106.7(8)
C59 P1 Pd1 106.5(4)
C47 P1 Pd1 114.6(6)
C41 P1 Pd1 117.3(5)
C29 P2 C35 110.0(7)
C29 P2 C17 107.3(6)
C35 P2 C17 99.5(6)
C29 P2 Pd1 112.1(5)
C35 P2 Pd1 116.7(4)
C17 P2 Pd1 110.3(4)
F4 B1 F2 114.9(18)
F4 B1 F3 106.6(17)
F2 B1 F3 106.0(18)
F4 B1 F1 109.9(19)
F2 B1 F1 110.7(16)
F3 B1 F1 108.4(16)
F7' B2 F6 120(2)
F7' B2 F5 117(2)
F6 B2 F5 110.8(17)
F7' B2 F5' 124(3)
F6 B2 F5' 116(2)
F5 B2 F5' 27.7(16)
F7' B2 F8 91.2(18)
F6 B2 F8 110.5(19)
F5 B2 F8 104(2)
F5' B2 F8 77(2)
F7' B2 F7 62.6(17)
F6 B2 F7 102(2)
F5 B2 F7 73.1(15)
F5' B2 F7 99(2)
F8 B2 F7 146(2)

loop_
_geom_bond_atom_site_label_1
_geom_bond_atom_site_label_2
_geom_bond_distance
C1 O1 1.198(17)
C1 Fe4 2.002(15)
C1 Fe1 2.019(15)
C1 Fe3 2.046(14)
C2 O2 1.159(16)
C2 Fe4 2.005(15)
C2 Fe1 2.021(15)
C2 Fe2 2.074(14)
C3 O3 1.214(14)
C3 Fe3 1.972(14)
C3 Fe1 2.001(13)
C3 Fe2 2.007(14)
C4 O4 1.219(15)
C4 Fe2 1.950(13)
C4 Fe4 1.982(13)
C4 Fe3 2.001(14)
C5 O5 1.315(16)
C5 Fe6 1.896(14)
C5 Fe7 1.902(15)
C5 Fe5 1.948(14)
C6 O6 1.185(15)
C6 Fe8 1.985(15)
C6 Fe5 1.996(13)
C6 Fe7 2.029(14)
C7 O7 1.211(18)
C7 Fe6 1.992(17)
C7 Fe5 2.013(17)
C7 Fe8 2.023(16)
C8 O8 1.165(15)
C8 Fe8 1.988(15)
C8 Fe7 1.991(14)
C8 Fe6 2.078(15)
C9 C13 1.38(2)
C9 C10 1.43(2)
C9 Fe1 2.110(15)
C9 H9 1.0000
C10 C11 1.42(2)
C10 Fe1 2.186(15)
C10 H10 1.0000
C11 C12 1.52(3)
C11 Fe1 2.140(15)
C11 H11 1.0000
C12 C13 1.39(2)
C12 Fe1 2.084(15)
C12 H12 1.0000
C13 Fe1 2.155(15)
C13 H13 1.0000
C14 C15 1.42(2)
C14 C18 1.43(2)
C14 Fe2 2.094(14)
C14 H14 1.0000
C15 C16 1.380(19)
C15 Fe2 2.168(14)
C15 H15 1.0000
C16 C17 1.421(17)
C16 Fe2 2.145(12)
C16 H16 1.0000
C17 C18 1.442(18)
C17 P2 1.794(12)
C17 Fe2 2.137(12)
C18 Fe2 2.113(13)
C18 H18 1.0000
C19 C23 1.31(3)
C19 C20 1.49(3)
C19 Fe3 2.104(18)
C19 H19 1.0000
C20 C21 1.46(3)
C20 Fe3 2.14(2)
C20 H20 1.0000
C21 C22 1.39(2)
C21 Fe3 2.15(2)
C21 H21 1.0000
C22 C23 1.30(2)
C22 Fe3 2.155(17)
C22 H22 1.0000
C23 Fe3 2.132(17)
C23 H23 1.0000
C24 C28 1.38(2)
C24 C25 1.43(2)
C24 Fe4 2.146(16)
C24 H24 1.0000
C25 C26 1.35(2)
C25 Fe4 2.122(16)
C25 H25 1.0000
C26 C27 1.45(2)
C26 Fe4 2.136(17)
C26 H26 1.0000
C27 C28 1.41(2)
C27 Fe4 2.097(16)
C27 H27 1.0000
C28 Fe4 2.151(17)
C28 H28 1.0000
C29 C30 1.36(2)
C29 C34 1.377(19)
C29 P2 1.771(14)
C30 C31 1.41(2)
C30 H30 0.9500
C31 C32 1.36(2)
C31 H31 0.9500
C32 C33 1.47(2)
C32 H32 0.9500
C33 C34 1.41(2)
C33 H33 0.9500
C34 H34 0.9500
C35 C40 1.40(2)
C35 C36 1.459(18)
C35 P2 1.776(15)
C36 C37 1.37(2)
C36 H36 0.9500
C37 C38 1.42(3)
C37 H37 0.9500
C38 C39 1.41(2)
C38 H38 0.9500
C39 C40 1.392(19)
C39 H39 0.9500
C40 H40 0.9500
C41 C42 1.41(2)
C41 C46 1.42(2)
C41 P1 1.822(15)
C42 C43 1.39(2)
C42 H42 0.9500
C43 C44 1.36(3)
C43 H43 0.9500
C44 C45 1.31(3)
C44 H44 0.9500
C45 C46 1.43(2)
C45 H45 0.9500
C46 H46 0.9500
C47 C48 1.39(2)
C47 C52 1.44(2)
C47 P1 1.786(16)
C48 C49 1.37(2)
C48 H48 0.9500
C49 C50 1.40(2)
C49 H49 0.9500
C50 C51 1.35(3)
C50 H50 0.9500
C51 C52 1.39(2)
C51 H51 0.9500
C52 H52 0.9500
C53 C54 1.37(2)
C53 C57 1.40(2)
C53 Fe5 2.171(17)
C53 H53 1.0000
C54 C55 1.42(2)
C54 Fe5 2.112(16)
C54 H54 1.0000
C55 C56 1.39(2)
C55 Fe5 2.108(16)
C55 H55 1.0000
C56 C57 1.37(3)
C56 Fe5 2.136(19)
C56 H56 1.0000
C57 Fe5 2.176(18)
C57 H57 1.0000
C58 C62 1.368(19)
C58 C59 1.474(19)
C58 Fe6 2.108(14)
C58 H58 1.0000
C59 C60 1.458(18)
C59 P1 1.775(14)
C59 Fe6 2.139(13)
C60 C61 1.43(2)
C60 Fe6 2.136(15)
C60 H60 1.0000
C61 C62 1.41(2)
C61 Fe6 2.104(16)
C61 H61 1.0000
C62 Fe6 2.124(14)
C62 H62 1.0000
C63 C64 1.364(19)
C63 C67 1.39(2)
C63 Fe7 2.132(14)
C63 H63 1.0000
C64 C65 1.37(2)
C64 Fe7 2.082(15)
C64 H64 1.0000
C65 C66 1.42(2)
C65 Fe7 2.140(14)
C65 H65 1.0000
C66 C67 1.44(2)
C66 Fe7 2.174(15)
C66 H66 1.0000
C67 Fe7 2.110(15)
C67 H67 1.0000
C68 C69 1.40(3)
C68 C72 1.42(3)
C68 Fe8 2.167(17)
C68 H68 1.0000
C69 C70 1.41(3)
C69 Fe8 2.107(16)
C69 H69 1.0000
C70 C71 1.42(3)
C70 Fe8 2.145(18)
C70 H70 1.0000
C71 C72 1.40(3)
C71 Fe8 2.071(19)
C71 H71 1.0000
C72 Fe8 2.132(18)
C72 H72 1.0000
C73 Cl2 1.690(19)
C73 Cl1 1.749(18)
C73 H73A 0.9900
C73 H73B 0.9900
C74 Cl4' 1.75(3)
C74 Cl3 1.76(2)
C74 Cl4 1.83(3)
C74 H74A 0.9900
C74 H74B 0.9900
C75 Cl6 1.64(2)
C75 Cl5 1.82(2)
C75 H75A 0.9900
C75 H75B 0.9900
O4 Pd1 2.064(9)
O5 Pd1 2.075(9)
F1 B1 1.38(3)
F2 B1 1.38(2)
F3 B1 1.38(2)
F4 B1 1.32(2)
F5 B2 1.37(2)
F8 B2 1.38(3)
F5' B2 1.38(3)
F6 B2 1.33(2)
F7 B2 1.55(4)
F7' B2 1.33(3)
Fe1 Fe4 2.518(3)
Fe1 Fe3 2.521(3)
Fe1 Fe2 2.529(3)
Fe2 Fe3 2.500(3)
Fe2 Fe4 2.529(3)
Fe3 Fe4 2.532(3)
Fe5 Fe8 2.505(3)
Fe5 Fe6 2.517(3)
Fe5 Fe7 2.518(3)
Fe6 Fe7 2.498(3)
Fe6 Fe8 2.551(3)
Fe7 Fe8 2.520(3)
Pd1 P2 2.256(4)
Pd1 P1 2.256(4)
